data_4062019
_journal_name_full Organometallics
_journal_year 2003
_chemical_formula_sum 'C26 H30 N O2 S8 Sb'
_chemical_formula_weight 766.74
_space_group_IT_number 14
_symmetry_cell_setting monoclinic
_symmetry_space_group_name_Hall '-P 2ybc'
_symmetry_space_group_name_H-M 'P 1 21/c 1'
_cell_angle_alpha 90.00
_cell_angle_beta 112.161(10)
_cell_angle_gamma 90.00
_cell_formula_units_Z 4
_cell_length_a 16.1301(10)
_cell_length_b 12.5159(10)
_cell_length_c 17.0510(10)
_cell_measurement_temperature 293(2)
_cell_volume 3188.0(4)
_diffrn_ambient_temperature 293(2)
_exptl_crystal_density_diffrn 1.597
_cod_original_sg_symbol_H-M 'P 21/c'
_cod_database_code 4062019

loop_
_symmetry_equiv_pos_as_xyz
'x, y, z'
'-x, y+1/2, -z+1/2'
'-x, -y, -z'
'x, -y-1/2, z-1/2'

loop_
_atom_site_label
_atom_site_type_symbol
_atom_site_fract_x
_atom_site_fract_y
_atom_site_fract_z
_atom_site_U_iso_or_equiv
_atom_site_adp_type
_atom_site_occupancy
_atom_site_symmetry_multiplicity
_atom_site_calc_flag
_atom_site_refinement_flags
_atom_site_disorder_assembly
_atom_site_disorder_group
Sb Sb 0.24321(2) -0.00664(3) 0.24713(2) 0.03677(9) Uani 1 1 d . . .
S1 S 0.11092(9) -0.12421(12) 0.23623(9) 0.0487(3) Uani 1 1 d . . .
S2 S 0.15972(11) 0.12110(12) 0.31535(10) 0.0542(4) Uani 1 1 d . . .
S3 S 0.07615(11) -0.17556(14) 0.39166(10) 0.0609(4) Uani 1 1 d . . .
S4 S 0.12377(12) 0.03874(14) 0.46367(11) 0.0642(4) Uani 1 1 d . . .
S5 S 0.37699(10) 0.11777(12) 0.29217(9) 0.0509(3) Uani 1 1 d . . .
S6 S 0.33103(10) -0.07852(11) 0.40207(9) 0.0516(4) Uani 1 1 d . . .
S7 S 0.42987(11) 0.24485(12) 0.45030(10) 0.0572(4) Uani 1 1 d . . .
S8 S 0.38617(11) 0.07583(14) 0.54659(9) 0.0616(4) Uani 1 1 d . . .
O1 O 0.0828(3) -0.1210(4) 0.5438(3) 0.0849(15) Uani 1 1 d . . .
O2 O 0.4378(3) 0.2698(4) 0.6064(3) 0.0872(16) Uani 1 1 d . . .
C1 C 0.1018(4) -0.0807(5) 0.3294(3) 0.0485(13) Uani 1 1 d . . .
C2 C 0.1231(4) 0.0200(5) 0.3618(4) 0.0499(13) Uani 1 1 d . . .
C3 C 0.0922(4) -0.0922(6) 0.4797(4) 0.0627(17) Uani 1 1 d . . .
C4 C 0.3764(4) 0.0437(4) 0.4433(3) 0.0469(13) Uani 1 1 d . . .
C5 C 0.3956(3) 0.1228(4) 0.3991(3) 0.0428(12) Uani 1 1 d . . .
C6 C 0.4215(4) 0.2088(5) 0.5473(4) 0.0594(16) Uani 1 1 d . . .
C7 C 0.1798(4) 0.0747(4) 0.1268(3) 0.0438(12) Uani 1 1 d . . .
C8 C 0.0885(4) 0.0893(4) 0.0898(4) 0.0524(14) Uani 1 1 d . . .
H8 H 0.0514 0.0648 0.1165 0.063 Uiso 1 1 calc R . .
C9 C 0.0525(4) 0.1407(5) 0.0123(4) 0.0643(17) Uani 1 1 d . . .
H9 H -0.0092 0.1505 -0.0127 0.077 Uiso 1 1 calc R . .
C10 C 0.1056(5) 0.1773(5) -0.0281(4) 0.0689(19) Uani 1 1 d . . .
H10 H 0.0801 0.2115 -0.0801 0.083 Uiso 1 1 calc R . .
C11 C 0.1962(5) 0.1637(5) 0.0078(4) 0.0607(16) Uani 1 1 d . . .
H11 H 0.2328 0.1896 -0.0190 0.073 Uiso 1 1 calc R . .
C12 C 0.2332(4) 0.1108(5) 0.0850(4) 0.0533(14) Uani 1 1 d . . .
H12 H 0.2947 0.0995 0.1088 0.064 Uiso 1 1 calc R . .
C13 C 0.3019(3) -0.1295(4) 0.1957(3) 0.0396(11) Uani 1 1 d . . .
C14 C 0.3915(4) -0.1562(5) 0.2345(4) 0.0494(13) Uani 1 1 d . . .
H14 H 0.4266 -0.1236 0.2853 0.059 Uiso 1 1 calc R . .
C15 C 0.4290(4) -0.2309(5) 0.1982(4) 0.0584(16) Uani 1 1 d . . .
H15 H 0.4892 -0.2487 0.2246 0.070 Uiso 1 1 calc R . .
C16 C 0.3782(4) -0.2784(5) 0.1243(4) 0.0571(15) Uani 1 1 d . . .
H16 H 0.4039 -0.3280 0.0997 0.069 Uiso 1 1 calc R . .
C17 C 0.2900(4) -0.2539(5) 0.0859(4) 0.0588(16) Uani 1 1 d . . .
H17 H 0.2553 -0.2875 0.0356 0.071 Uiso 1 1 calc R . .
C18 C 0.2520(4) -0.1791(5) 0.1216(3) 0.0529(14) Uani 1 1 d . . .
H18 H 0.1917 -0.1622 0.0949 0.063 Uiso 1 1 calc R . .
N N 0.2561(3) -0.4904(3) 0.2926(3) 0.0516(11) Uani 1 1 d . . .
C19 C 0.3008(5) -0.4816(6) 0.3861(4) 0.0736(19) Uani 1 1 d . . .
H19A H 0.3487 -0.5339 0.4053 0.088 Uiso 1 1 calc R . .
H19B H 0.2577 -0.5005 0.4110 0.088 Uiso 1 1 calc R . .
C20 C 0.3395(7) -0.3735(8) 0.4197(6) 0.126(4) Uani 1 1 d . . .
H20A H 0.3675 -0.3763 0.4803 0.189 Uiso 1 1 calc R . .
H20B H 0.2924 -0.3212 0.4036 0.189 Uiso 1 1 calc R . .
H20C H 0.3831 -0.3541 0.3964 0.189 Uiso 1 1 calc R . .
C21 C 0.3190(5) -0.4566(6) 0.2493(5) 0.079(2) Uani 1 1 d . . .
H21A H 0.2875 -0.4629 0.1885 0.095 Uiso 1 1 calc R . .
H21B H 0.3341 -0.3818 0.2618 0.095 Uiso 1 1 calc R . .
C22 C 0.4049(6) -0.5201(8) 0.2748(6) 0.117(3) Uani 1 1 d . . .
H22A H 0.4402 -0.4943 0.2443 0.176 Uiso 1 1 calc R . .
H22B H 0.3910 -0.5942 0.2616 0.176 Uiso 1 1 calc R . .
H22C H 0.4379 -0.5123 0.3345 0.176 Uiso 1 1 calc R . .
C23 C 0.2277(5) -0.6045(5) 0.2725(4) 0.073(2) Uani 1 1 d . . .
H23A H 0.1872 -0.6225 0.3006 0.088 Uiso 1 1 calc R . .
H23B H 0.2802 -0.6495 0.2966 0.088 Uiso 1 1 calc R . .
C24 C 0.1818(6) -0.6322(6) 0.1789(5) 0.108(3) Uani 1 1 d . . .
H24A H 0.1670 -0.7069 0.1731 0.162 Uiso 1 1 calc R . .
H24B H 0.2215 -0.6166 0.1502 0.162 Uiso 1 1 calc R . .
H24C H 0.1281 -0.5907 0.1545 0.162 Uiso 1 1 calc R . .
C25 C 0.1753(5) -0.4155(6) 0.2603(5) 0.081(2) Uani 1 1 d . . .
H25A H 0.1963 -0.3426 0.2733 0.097 Uiso 1 1 calc R . .
H25B H 0.1479 -0.4219 0.1992 0.097 Uiso 1 1 calc R . .
C26 C 0.1043(5) -0.4356(7) 0.2965(6) 0.111(3) Uani 1 1 d . . .
H26A H 0.0559 -0.3861 0.2722 0.166 Uiso 1 1 calc R . .
H26B H 0.1297 -0.4262 0.3568 0.166 Uiso 1 1 calc R . .
H26C H 0.0822 -0.5073 0.2835 0.166 Uiso 1 1 calc R . .

loop_
_atom_site_aniso_label
_atom_site_aniso_U_11
_atom_site_aniso_U_22
_atom_site_aniso_U_33
_atom_site_aniso_U_23
_atom_site_aniso_U_13
_atom_site_aniso_U_12
Sb 0.03740(17) 0.03355(16) 0.03885(17) -0.00080(16) 0.01381(13) -0.00083(15)
S1 0.0484(8) 0.0471(8) 0.0514(8) -0.0067(7) 0.0197(6) -0.0116(6)
S2 0.0677(9) 0.0385(7) 0.0664(9) -0.0039(7) 0.0367(8) 0.0017(7)
S3 0.0600(9) 0.0624(10) 0.0652(10) 0.0063(8) 0.0292(8) -0.0096(8)
S4 0.0732(11) 0.0664(10) 0.0664(10) -0.0075(8) 0.0417(9) 0.0017(8)
S5 0.0545(8) 0.0535(8) 0.0454(7) -0.0045(7) 0.0196(6) -0.0188(7)
S6 0.0655(9) 0.0405(7) 0.0446(7) 0.0068(6) 0.0162(7) -0.0016(7)
S7 0.0602(9) 0.0459(8) 0.0529(9) -0.0078(7) 0.0068(7) -0.0058(7)
S8 0.0715(10) 0.0696(11) 0.0383(7) 0.0000(7) 0.0147(7) 0.0040(8)
O1 0.096(4) 0.107(4) 0.069(3) 0.008(3) 0.052(3) -0.006(3)
O2 0.100(4) 0.084(4) 0.057(3) -0.031(3) 0.007(3) 0.007(3)
C1 0.044(3) 0.055(3) 0.051(3) 0.000(3) 0.023(3) -0.004(3)
C2 0.050(3) 0.050(3) 0.056(3) 0.001(3) 0.028(3) 0.003(3)
C3 0.060(4) 0.074(4) 0.066(4) 0.008(3) 0.036(3) 0.004(3)
C4 0.046(3) 0.043(3) 0.047(3) -0.004(2) 0.013(2) 0.001(2)
C5 0.047(3) 0.037(3) 0.040(3) -0.003(2) 0.012(2) -0.003(2)
C6 0.051(3) 0.067(4) 0.047(3) -0.014(3) 0.004(3) 0.013(3)
C7 0.050(3) 0.034(3) 0.046(3) 0.000(2) 0.016(2) 0.002(2)
C8 0.043(3) 0.046(3) 0.064(4) -0.002(3) 0.015(3) 0.000(2)
C9 0.052(4) 0.060(4) 0.061(4) 0.008(3) -0.001(3) 0.001(3)
C10 0.091(5) 0.048(4) 0.045(3) 0.006(3) 0.000(3) 0.004(3)
C11 0.078(4) 0.054(4) 0.049(3) 0.008(3) 0.023(3) 0.000(3)
C12 0.047(3) 0.056(4) 0.055(3) 0.003(3) 0.017(3) 0.001(3)
C13 0.034(3) 0.039(3) 0.047(3) -0.003(2) 0.018(2) 0.002(2)
C14 0.045(3) 0.050(3) 0.053(3) -0.008(3) 0.018(3) -0.002(3)
C15 0.034(3) 0.065(4) 0.069(4) -0.007(3) 0.012(3) 0.002(3)
C16 0.064(4) 0.047(3) 0.072(4) -0.009(3) 0.040(3) 0.006(3)
C17 0.059(4) 0.059(4) 0.056(4) -0.020(3) 0.020(3) -0.014(3)
C18 0.047(3) 0.057(4) 0.045(3) -0.009(3) 0.006(3) 0.001(3)
N 0.071(3) 0.030(2) 0.054(3) 0.004(2) 0.023(2) 0.001(2)
C19 0.081(5) 0.072(5) 0.066(4) -0.013(4) 0.025(4) -0.009(4)
C20 0.145(9) 0.108(8) 0.117(8) -0.061(6) 0.042(7) -0.038(7)
C21 0.106(6) 0.062(4) 0.083(5) 0.006(4) 0.052(5) -0.007(4)
C22 0.111(7) 0.123(8) 0.147(9) 0.021(7) 0.082(7) 0.036(6)
C23 0.097(5) 0.034(3) 0.076(5) -0.003(3) 0.020(4) 0.002(3)
C24 0.142(8) 0.066(5) 0.086(6) -0.021(5) 0.009(5) -0.003(5)
C25 0.090(5) 0.050(4) 0.094(5) 0.000(4) 0.024(4) 0.015(4)
C26 0.080(6) 0.087(6) 0.170(10) -0.020(6) 0.052(6) -0.002(5)

loop_
_geom_bond_atom_site_label_1
_geom_bond_atom_site_label_2
_geom_bond_distance
_geom_bond_site_symmetry_2
_geom_bond_publ_flag
Sb C13 2.158(5) . ?
Sb C7 2.170(5) . ?
Sb S5 2.5339(14) . ?
Sb S1 2.5404(14) . ?
Sb S2 2.6277(15) . ?
Sb S6 2.6404(14) . ?
S1 C1 1.737(6) . ?
S2 C2 1.712(6) . ?
S3 C1 1.744(6) . ?
S3 C3 1.765(7) . ?
S4 C2 1.748(6) . ?
S4 C3 1.768(7) . ?
S5 C5 1.733(5) . ?
S6 C4 1.726(6) . ?
S7 C5 1.743(5) . ?
S7 C6 1.768(7) . ?
S8 C4 1.756(6) . ?
S8 C6 1.757(7) . ?
O1 C3 1.213(7) . ?
O2 C6 1.212(7) . ?
C1 C2 1.366(8) . ?
C4 C5 1.349(7) . ?
C7 C8 1.378(7) . ?
C7 C12 1.386(7) . ?
C8 C9 1.385(8) . ?
C9 C10 1.366(9) . ?
C10 C11 1.365(9) . ?
C11 C12 1.390(8) . ?
C13 C18 1.364(7) . ?
C13 C14 1.384(7) . ?
C14 C15 1.381(8) . ?
C15 C16 1.354(8) . ?
C16 C17 1.358(8) . ?
C17 C18 1.380(8) . ?
N C19 1.486(8) . ?
N C23 1.500(7) . ?
N C21 1.523(8) . ?
N C25 1.530(8) . ?
C19 C20 1.510(10) . ?
C21 C22 1.511(10) . ?
C23 C24 1.524(9) . ?
C25 C26 1.512(10) . ?
